data_4037874
loop_
_publ_author_name
'Gu, Chang-Xue'
'Chen, Wen-Wen'
'Xu, Ming-Hua'

_publ_section_title
;
 Pd(II)-Catalyzed Asymmetric Annulation towards the Synthesis of
 2,3-Disubstituted Chiral Indenols.
;
_journal_name_full 'The Journal of organic chemistry'
_journal_paper_doi 10.1021/acs.joc.9b02958
_journal_year 2020
_chemical_absolute_configuration rmad
_chemical_formula_moiety 'C21 H15 F O'
_chemical_formula_sum 'C21 H15 F O'
_chemical_formula_weight 302.33
_space_group_crystal_system monoclinic
_space_group_IT_number 5
_space_group_name_Hall 'C 2y'
_space_group_name_H-M_alt 'C 1 2 1'
_atom_sites_solution_hydrogens geom
_atom_sites_solution_primary dual
_audit_creation_date 2017-09-30
_audit_creation_method
;
Olex2 1.2
(compiled 2017.08.10 svn.r3458 for OlexSys, GUI svn.r5381)
;
_cell_angle_alpha 90
_cell_angle_beta 109.947(3)
_cell_angle_gamma 90
_cell_formula_units_Z 4
_cell_length_a 27.769(2)
_cell_length_b 5.4256(4)
_cell_length_c 11.0130(8)
_cell_measurement_reflns_used 6757
_cell_measurement_temperature 173
_cell_measurement_theta_max 70.960
_cell_measurement_theta_min 3.386
_cell_volume 1559.7(2)
_computing_cell_refinement 'SAINT v8.34A (Bruker, 2013)'
_computing_data_reduction 'SAINT v8.34A (Bruker, 2013)'
_computing_molecular_graphics 'Olex2 (Dolomanov et al., 2009)'
_computing_publication_material 'Olex2 (Dolomanov et al., 2009)'
_computing_structure_refinement 'ShelXL (Sheldrick, 2015)'
_computing_structure_solution 'ShelXT (Sheldrick, 2015)'
_diffrn_ambient_temperature 173
_diffrn_measured_fraction_theta_full 0.986
_diffrn_measured_fraction_theta_max 0.986
_diffrn_measurement_device_type 'Bruker APEX-II CCD'
_diffrn_measurement_method '\f and \w scans'
_diffrn_radiation_type CuK\a
_diffrn_radiation_wavelength 1.54178
_diffrn_reflns_av_R_equivalents 0.0404
_diffrn_reflns_av_unetI/netI 0.0371
_diffrn_reflns_Laue_measured_fraction_full 0.986
_diffrn_reflns_Laue_measured_fraction_max 0.986
_diffrn_reflns_limit_h_max 30
_diffrn_reflns_limit_h_min -32
_diffrn_reflns_limit_k_max 5
_diffrn_reflns_limit_k_min -6
_diffrn_reflns_limit_l_max 12
_diffrn_reflns_limit_l_min -12
_diffrn_reflns_number 8291
_diffrn_reflns_point_group_measured_fraction_full 0.927
_diffrn_reflns_point_group_measured_fraction_max 0.927
_diffrn_reflns_theta_full 63.674
_diffrn_reflns_theta_max 63.674
_diffrn_reflns_theta_min 3.386
_diffrn_standards_number 0
_exptl_absorpt_coefficient_mu 0.692
_exptl_absorpt_correction_T_max 0.7534
_exptl_absorpt_correction_T_min 0.6043
_exptl_absorpt_correction_type multi-scan
_exptl_absorpt_process_details
'SADABS-2014/5 (Bruker,2014/5) was used for absorption correction. wR2(int) was 0.1200 before and 0.0576 after correction. The Ratio of minimum to maximum transmission is 0.8021. The \l/2 correction factor is 0.00150.'
_exptl_crystal_colour colourless
_exptl_crystal_colour_primary colourless
_exptl_crystal_density_diffrn 1.287
_exptl_crystal_description needle
_exptl_crystal_F_000 632
_exptl_crystal_size_max 0.5
_exptl_crystal_size_mid 0.2
_exptl_crystal_size_min 0.1
_refine_diff_density_max 0.136
_refine_diff_density_min -0.179
_refine_diff_density_rms 0.028
_refine_ls_abs_structure_details
;
 Flack x determined using 915 quotients [(I+)-(I-)]/[(I+)+(I-)]
 (Parsons, Flack and Wagner, Acta Cryst. B69 (2013) 249-259).
;
_refine_ls_abs_structure_Flack 0.02(10)
_refine_ls_extinction_method none
_refine_ls_goodness_of_fit_ref 1.028
_refine_ls_hydrogen_treatment constr
_refine_ls_matrix_type full
_refine_ls_number_parameters 209
_refine_ls_number_reflns 2383
_refine_ls_number_restraints 1
_refine_ls_restrained_S_all 1.028
_refine_ls_R_factor_all 0.0336
_refine_ls_R_factor_gt 0.0326
_refine_ls_shift/su_max 0.003
_refine_ls_shift/su_mean 0.000
_refine_ls_structure_factor_coef Fsqd
_refine_ls_weighting_details 'w=1/[\s^2^(Fo^2^)+(0.0580P)^2^+0.3080P] where P=(Fo^2^+2Fc^2^)/3'
_refine_ls_weighting_scheme calc
_refine_ls_wR_factor_gt 0.0883
_refine_ls_wR_factor_ref 0.0896
_reflns_Friedel_coverage 0.682
_reflns_Friedel_fraction_full 0.853
_reflns_Friedel_fraction_max 0.853
_reflns_number_gt 2316
_reflns_number_total 2383
_reflns_threshold_expression 'I > 2\s(I)'
_cod_data_source_file jo9b02958_si_002.cif
_cod_data_source_block cu_2017843_0m
_cod_database_code 4037874
_shelx_shelxl_version_number 2014/7
_shelx_space_group_comment
;
The symmetry employed for this shelxl refinement is uniquely defined
by the following loop, which should always be used as a source of
symmetry information in preference to the above space-group names.
They are only intended as comments.
;
_shelx_estimated_absorpt_t_max 0.934
_shelx_estimated_absorpt_t_min 0.723
_olex2_refinement_description
;
1. Fixed Uiso
 At 1.2 times of:
  All C(H) groups
 At 1.5 times of:
  All O(H) groups
2.a Ternary CH refined with riding coordinates:
 C6(H6)
2.b Aromatic/amide H refined with riding coordinates:
 C17(H17), C18(H18), C15(H15), C20(H20), C19(H19), C11(H11), C21(H21), C1(H1A),
  C14(H14), C4(H4), C12(H12), C13(H13), C2(H2)
2.c Idealised tetrahedral OH refined as rotating group:
 O1(H1)
;
_olex2_submission_special_instructions 'No special instructions were received'

loop_
_space_group_symop_operation_xyz
'x, y, z'
'-x, y, -z'
'x+1/2, y+1/2, z'
'-x+1/2, y+1/2, -z'

loop_
_atom_site_label
_atom_site_type_symbol
_atom_site_fract_x
_atom_site_fract_y
_atom_site_fract_z
_atom_site_U_iso_or_equiv
_atom_site_adp_type
_atom_site_occupancy
_atom_site_site_symmetry_order
_atom_site_calc_flag
_atom_site_refinement_flags_posn
O1 O 0.73258(5) 0.7917(3) 0.47841(15) 0.0390(4) Uani 1 1 d .
H1 H 0.7487 0.9221 0.4770 0.059 Uiso 1 1 calc GR
C17 C 0.73070(8) 0.4427(4) 0.81335(19) 0.0332(5) Uani 1 1 d .
H17 H 0.7050 0.3189 0.7900 0.040 Uiso 1 1 calc R
F1 F 0.56250(7) 0.9064(6) 0.06535(16) 0.1088(10) Uani 1 1 d .
C8 C 0.63358(8) 0.5868(4) 0.57478(19) 0.0332(5) Uani 1 1 d .
C18 C 0.77351(8) 0.4124(5) 0.9237(2) 0.0367(5) Uani 1 1 d .
H18 H 0.7767 0.2686 0.9751 0.044 Uiso 1 1 calc R
C10 C 0.60756(8) 0.4444(4) 0.64877(19) 0.0345(5) Uani 1 1 d .
C15 C 0.60689(9) 0.5321(5) 0.7677(2) 0.0400(5) Uani 1 1 d .
H15 H 0.6249 0.6786 0.8034 0.048 Uiso 1 1 calc R
C6 C 0.68782(8) 0.8484(4) 0.50832(19) 0.0342(5) Uani 1 1 d .
H6 H 0.6893 1.0247 0.5359 0.041 Uiso 1 1 calc R
C7 C 0.68145(8) 0.6844(4) 0.61463(19) 0.0322(5) Uani 1 1 d .
C16 C 0.72502(8) 0.6529(4) 0.73638(19) 0.0315(5) Uani 1 1 d .
C20 C 0.80655(9) 0.7984(5) 0.8835(2) 0.0387(5) Uani 1 1 d .
H20 H 0.8326 0.9207 0.9073 0.046 Uiso 1 1 calc R
C19 C 0.81133(9) 0.5894(5) 0.9589(2) 0.0385(5) Uani 1 1 d .
H19 H 0.8405 0.5683 1.0346 0.046 Uiso 1 1 calc R
C11 C 0.58086(9) 0.2289(4) 0.5994(2) 0.0428(6) Uani 1 1 d .
H11 H 0.5810 0.1664 0.5189 0.051 Uiso 1 1 calc R
C9 C 0.60639(8) 0.6586(4) 0.4378(2) 0.0363(5) Uani 1 1 d .
C21 C 0.76403(9) 0.8297(4) 0.7735(2) 0.0358(5) Uani 1 1 d .
H21 H 0.7613 0.9735 0.7223 0.043 Uiso 1 1 calc R
C1 C 0.55766(9) 0.6031(5) 0.3532(2) 0.0469(6) Uani 1 1 d .
H1A H 0.5346 0.5082 0.3809 0.056 Uiso 1 1 calc R
C5 C 0.63907(8) 0.8057(5) 0.3974(2) 0.0385(5) Uani 1 1 d .
C14 C 0.58010(9) 0.4061(6) 0.8335(2) 0.0514(7) Uani 1 1 d .
H14 H 0.5800 0.4666 0.9143 0.062 Uiso 1 1 calc R
C4 C 0.62518(10) 0.8934(6) 0.2724(2) 0.0551(7) Uani 1 1 d .
H4 H 0.6476 0.9929 0.2445 0.066 Uiso 1 1 calc R
C12 C 0.55421(9) 0.1046(5) 0.6660(3) 0.0543(7) Uani 1 1 d .
H12 H 0.5362 -0.0425 0.6313 0.065 Uiso 1 1 calc R
C13 C 0.55371(9) 0.1946(6) 0.7833(3) 0.0579(8) Uani 1 1 d .
H13 H 0.5352 0.1101 0.8289 0.070 Uiso 1 1 calc R
C3 C 0.57711(11) 0.8290(8) 0.1905(2) 0.0665(9) Uani 1 1 d .
C2 C 0.54351(10) 0.6897(7) 0.2271(2) 0.0607(8) Uani 1 1 d .
H2 H 0.5106 0.6522 0.1667 0.073 Uiso 1 1 calc R

loop_
_atom_site_aniso_label
_atom_site_aniso_U_11
_atom_site_aniso_U_22
_atom_site_aniso_U_33
_atom_site_aniso_U_23
_atom_site_aniso_U_13
_atom_site_aniso_U_12
O1 0.0352(9) 0.0417(9) 0.0434(8) 0.0027(7) 0.0176(7) -0.0007(7)
C17 0.0331(11) 0.0325(11) 0.0341(10) -0.0024(9) 0.0116(8) 0.0006(9)
F1 0.0744(12) 0.189(3) 0.0428(8) 0.0496(13) -0.0064(8) -0.0325(16)
C8 0.0352(11) 0.0332(11) 0.0304(10) 0.0013(9) 0.0103(9) 0.0017(9)
C18 0.0395(12) 0.0371(12) 0.0332(10) 0.0023(9) 0.0119(9) 0.0044(10)
C10 0.0288(10) 0.0383(12) 0.0347(10) 0.0056(10) 0.0087(8) 0.0029(9)
C15 0.0319(12) 0.0505(14) 0.0348(11) 0.0065(10) 0.0078(9) 0.0075(10)
C6 0.0307(11) 0.0370(13) 0.0353(10) 0.0026(9) 0.0117(9) 0.0003(8)
C7 0.0348(11) 0.0309(11) 0.0308(10) -0.0008(8) 0.0113(8) 0.0009(9)
C16 0.0330(11) 0.0321(12) 0.0297(10) -0.0040(8) 0.0111(8) 0.0009(8)
C20 0.0359(12) 0.0387(12) 0.0384(10) -0.0081(10) 0.0088(9) -0.0039(10)
C19 0.0337(12) 0.0453(13) 0.0321(10) -0.0042(10) 0.0054(9) 0.0039(10)
C11 0.0394(13) 0.0382(14) 0.0473(13) 0.0052(11) 0.0101(10) 0.0015(10)
C9 0.0342(11) 0.0414(13) 0.0324(10) 0.0016(9) 0.0102(9) 0.0019(9)
C21 0.0392(12) 0.0322(12) 0.0360(10) -0.0027(9) 0.0127(9) -0.0019(9)
C1 0.0367(13) 0.0600(16) 0.0410(12) 0.0067(12) 0.0096(10) -0.0050(12)
C5 0.0341(12) 0.0468(13) 0.0346(10) 0.0041(10) 0.0116(9) 0.0020(11)
C14 0.0351(13) 0.083(2) 0.0372(11) 0.0207(13) 0.0131(10) 0.0154(14)
C4 0.0439(14) 0.077(2) 0.0407(12) 0.0183(13) 0.0104(11) -0.0077(13)
C12 0.0382(14) 0.0489(16) 0.0681(17) 0.0223(14) 0.0079(12) -0.0030(12)
C13 0.0355(13) 0.077(2) 0.0590(16) 0.0358(15) 0.0138(12) 0.0051(14)
C3 0.0480(15) 0.106(3) 0.0364(12) 0.0254(16) 0.0028(11) -0.0065(16)
C2 0.0415(14) 0.090(2) 0.0401(13) 0.0102(14) 0.0004(11) -0.0103(15)

loop_
_atom_type_symbol
_atom_type_description
_atom_type_scat_dispersion_real
_atom_type_scat_dispersion_imag
_atom_type_scat_source
C C 0.0181 0.0091 'International Tables Vol C Tables 4.2.6.8 and 6.1.1.4'
H H 0.0000 0.0000 'International Tables Vol C Tables 4.2.6.8 and 6.1.1.4'
F F 0.0727 0.0534 'International Tables Vol C Tables 4.2.6.8 and 6.1.1.4'
O O 0.0492 0.0322 'International Tables Vol C Tables 4.2.6.8 and 6.1.1.4'

loop_
_geom_angle_atom_site_label_1
_geom_angle_atom_site_label_2
_geom_angle_atom_site_label_3
_geom_angle
C6 O1 H1 109.5
C18 C17 H17 119.6
C18 C17 C16 120.8(2)
C16 C17 H17 119.6
C10 C8 C9 121.38(19)
C7 C8 C10 129.41(19)
C7 C8 C9 109.11(19)
C17 C18 H18 119.8
C19 C18 C17 120.4(2)
C19 C18 H18 119.8
C15 C10 C8 120.2(2)
C11 C10 C8 121.3(2)
C11 C10 C15 118.4(2)
C10 C15 H15 119.9
C14 C15 C10 120.2(2)
C14 C15 H15 119.9
O1 C6 H6 109.1
O1 C6 C7 112.93(18)
O1 C6 C5 113.23(17)
C7 C6 H6 109.1
C5 C6 H6 109.1
C5 C6 C7 103.04(18)
C8 C7 C6 109.65(18)
C8 C7 C16 131.0(2)
C16 C7 C6 119.31(18)
C17 C16 C7 122.20(19)
C17 C16 C21 117.80(19)
C21 C16 C7 119.87(19)
C19 C20 H20 119.9
C21 C20 H20 119.9
C21 C20 C19 120.3(2)
C18 C19 C20 119.6(2)
C18 C19 H19 120.2
C20 C19 H19 120.2
C10 C11 H11 119.6
C12 C11 C10 120.8(2)
C12 C11 H11 119.6
C1 C9 C8 131.6(2)
C1 C9 C5 120.2(2)
C5 C9 C8 108.27(19)
C16 C21 H21 119.5
C20 C21 C16 121.0(2)
C20 C21 H21 119.5
C9 C1 H1A 120.8
C9 C1 C2 118.4(2)
C2 C1 H1A 120.8
C9 C5 C6 109.52(18)
C4 C5 C6 128.7(2)
C4 C5 C9 121.7(2)
C15 C14 H14 119.6
C13 C14 C15 120.8(2)
C13 C14 H14 119.6
C5 C4 H4 121.8
C3 C4 C5 116.4(3)
C3 C4 H4 121.8
C11 C12 H12 120.0
C11 C12 C13 120.0(3)
C13 C12 H12 120.0
C14 C13 C12 119.7(2)
C14 C13 H13 120.1
C12 C13 H13 120.1
F1 C3 C4 118.1(3)
C2 C3 F1 118.1(2)
C2 C3 C4 123.7(2)
C1 C2 H2 120.2
C3 C2 C1 119.6(2)
C3 C2 H2 120.2

loop_
_geom_bond_atom_site_label_1
_geom_bond_atom_site_label_2
_geom_bond_distance
O1 H1 0.8400
O1 C6 1.424(3)
C17 H17 0.9500
C17 C18 1.390(3)
C17 C16 1.397(3)
F1 C3 1.364(3)
C8 C10 1.478(3)
C8 C7 1.357(3)
C8 C9 1.490(3)
C18 H18 0.9500
C18 C19 1.378(3)
C10 C15 1.400(3)
C10 C11 1.392(3)
C15 H15 0.9500
C15 C14 1.383(3)
C6 H6 1.0000
C6 C7 1.528(3)
C6 C5 1.500(3)
C7 C16 1.478(3)
C16 C21 1.399(3)
C20 H20 0.9500
C20 C19 1.385(4)
C20 C21 1.384(3)
C19 H19 0.9500
C11 H11 0.9500
C11 C12 1.382(4)
C9 C1 1.389(3)
C9 C5 1.391(3)
C21 H21 0.9500
C1 H1A 0.9500
C1 C2 1.390(4)
C5 C4 1.381(3)
C14 H14 0.9500
C14 C13 1.372(5)
C4 H4 0.9500
C4 C3 1.377(4)
C12 H12 0.9500
C12 C13 1.386(4)
C13 H13 0.9500
C3 C2 1.364(4)
C2 H2 0.9500
